data_1525339
loop_
_publ_author_name
'Speight, J.D.'
'Harris, I.R.'
'Raynor, G.V.'

_publ_section_title
;
 Alloys of cerium with neodymium, samarium and terbium and praseodymium
 with terbium
;
_journal_name_full 'Journal of the Less-Common Metals'
_journal_page_first 317
_journal_page_last 330
_journal_volume 15
_journal_year 1968
_chemical_formula_sum 'Ce0.25 Tb0.75'
_chemical_name_systematic '(Ce0.25 Tb0.75)'
_space_group_IT_number 194
_symmetry_space_group_name_Hall '-P 6c 2c'
_symmetry_space_group_name_H-M 'P 63/m m c'
_cell_angle_alpha 90
_cell_angle_beta 90
_cell_angle_gamma 120
_cell_formula_units_Z 2
_cell_length_a 3.6285
_cell_length_b 3.6285
_cell_length_c 5.7577
_cell_volume 65.650
_citation_journal_id_ASTM JCOMAH
_cod_data_source_file Speight_JCOMAH_1968_887.cif
_cod_data_source_block Ce0.25Tb0.75
_cod_original_cell_volume 65.64988
_cod_database_code 1525339

loop_
_symmetry_equiv_pos_as_xyz
x,y,z
x-y,x,z+1/2
-y,x-y,z
-x,-y,z+1/2
-x+y,-x,z
y,-x+y,z+1/2
-y,-x,-z+1/2
x-y,-y,-z
x,x-y,-z+1/2
y,x,-z
-x+y,y,-z+1/2
-x,-x+y,-z
-x,-y,-z
-x+y,-x,-z-1/2
y,-x+y,-z
x,y,-z-1/2
x-y,x,-z
-y,x-y,-z-1/2
y,x,z-1/2
-x+y,y,z
-x,-x+y,z-1/2
-y,-x,z
x-y,-y,z-1/2
x,x-y,z

loop_
_atom_site_label
_atom_site_type_symbol
_atom_site_fract_x
_atom_site_fract_y
_atom_site_fract_z
_atom_site_occupancy
_atom_site_U_iso_or_equiv
Tb1 Tb 0.3333 0.6667 0.25 0.75 0.0
Ce1 Ce 0.3333 0.6667 0.25 0.25 0.0
